data_7037947
loop_
_publ_author_name
'Krchov\'a, T'
'G\'alisov\'a, A'
'Jir\'ak, D'
'Hermann, P.'
'Kotek, J.'

_publ_section_title
;
 Ln(iii)-complexes of a DOTA analogue with an ethylenediamine pendant arm
 as pH-responsive PARACEST contrast agents.
;
_journal_issue 8
_journal_name_full 'Dalton transactions (Cambridge, England : 2003)'
_journal_page_first 3486
_journal_page_last 3496
_journal_paper_doi 10.1039/c5dt04443j
_journal_volume 45
_journal_year 2016
_chemical_compound_source 'synthesized by the authors'
_chemical_formula_moiety 'C19 H34 N6 O7, 2(H2 O)'
_chemical_formula_sum 'C19 H38 N6 O9'
_chemical_formula_weight 494.55
_chemical_name_systematic
; 
 ? 
;
_space_group_IT_number 14
_symmetry_cell_setting monoclinic
_symmetry_space_group_name_Hall '-P 2ybc'
_symmetry_space_group_name_H-M 'P 1 21/c 1'
_atom_sites_solution_hydrogens difmap
_atom_sites_solution_primary direct
_atom_sites_solution_secondary difmap
_audit_creation_method SHELXL-97
_audit_update_record
;
2015-10-08 deposited with the CCDC.
2016-01-11 downloaded from the CCDC.
;
_cell_angle_alpha 90.00
_cell_angle_beta 93.165(2)
_cell_angle_gamma 90.00
_cell_formula_units_Z 4
_cell_length_a 7.7686(3)
_cell_length_b 15.4411(5)
_cell_length_c 19.4703(7)
_cell_measurement_reflns_used 5225
_cell_measurement_temperature 150(2)
_cell_measurement_theta_max 25.5
_cell_measurement_theta_min 2.48
_cell_volume 2332.01(14)
_computing_cell_refinement 'Bruker SAINT'
_computing_data_collection 'Bruker APEX2'
_computing_data_reduction 'Bruker SAINT'
_computing_structure_refinement 'SHELXL-97 (Sheldrick, 2008)'
_computing_structure_solution 'SHELXS-97 (Sheldrick, 2008)'
_diffrn_ambient_temperature 150(1)
_diffrn_detector_area_resol_mean 8.3333
_diffrn_measured_fraction_theta_full 0.999
_diffrn_measured_fraction_theta_max 0.999
_diffrn_measurement_device_type 'Bruker APEX-II CCD'
_diffrn_measurement_method '\f and \w scans'
_diffrn_radiation_monochromator graphite
_diffrn_radiation_source 'fine-focus sealed tube'
_diffrn_radiation_type MoK\a
_diffrn_radiation_wavelength 0.71073
_diffrn_reflns_av_R_equivalents 0.0221
_diffrn_reflns_av_sigmaI/netI 0.0266
_diffrn_reflns_limit_h_max 9
_diffrn_reflns_limit_h_min -9
_diffrn_reflns_limit_k_max 19
_diffrn_reflns_limit_k_min -19
_diffrn_reflns_limit_l_max 20
_diffrn_reflns_limit_l_min -23
_diffrn_reflns_number 14491
_diffrn_reflns_theta_full 25.99
_diffrn_reflns_theta_max 25.99
_diffrn_reflns_theta_min 1.68
_diffrn_standards_number 0
_exptl_absorpt_coefficient_mu 0.112
_exptl_absorpt_correction_T_max 0.982
_exptl_absorpt_correction_T_min 0.960
_exptl_absorpt_correction_type multi-scan
_exptl_absorpt_process_details 'Bruker SADABS'
_exptl_crystal_colour colourless
_exptl_crystal_density_diffrn 1.409
_exptl_crystal_density_method 'not measured'
_exptl_crystal_description prism
_exptl_crystal_F_000 1064
_exptl_crystal_size_max 0.40
_exptl_crystal_size_mid 0.37
_exptl_crystal_size_min 0.18
_refine_diff_density_max 0.985
_refine_diff_density_min -0.388
_refine_diff_density_rms 0.063
_refine_ls_extinction_method none
_refine_ls_goodness_of_fit_ref 1.031
_refine_ls_hydrogen_treatment mixed
_refine_ls_matrix_type full
_refine_ls_number_parameters 342
_refine_ls_number_reflns 4582
_refine_ls_number_restraints 0
_refine_ls_restrained_S_all 1.031
_refine_ls_R_factor_all 0.0761
_refine_ls_R_factor_gt 0.0596
_refine_ls_shift/su_max 0.000
_refine_ls_shift/su_mean 0.000
_refine_ls_structure_factor_coef Fsqd
_refine_ls_weighting_details 'calc w=1/[\s^2^(Fo^2^)+(0.0922P)^2^+2.3686P] where P=(Fo^2^+2Fc^2^)/3'
_refine_ls_weighting_scheme calc
_refine_ls_wR_factor_gt 0.1610
_refine_ls_wR_factor_ref 0.1757
_reflns_number_gt 3599
_reflns_number_total 4582
_reflns_threshold_expression >2sigma(I)
_cod_data_source_file c5dt04443j2.cif
_cod_data_source_block do3adien
_cod_depositor_comments 'Adding full bibliography for 7037947.cif.'
_cod_original_sg_symbol_H-M 'P 21/c'
_cod_database_code 7037947

loop_
_symmetry_equiv_pos_as_xyz
'x, y, z'
'-x, y+1/2, -z+1/2'
'-x, -y, -z'
'x, -y-1/2, z-1/2'

loop_
_atom_site_label
_atom_site_type_symbol
_atom_site_fract_x
_atom_site_fract_y
_atom_site_fract_z
_atom_site_U_iso_or_equiv
_atom_site_adp_type
_atom_site_occupancy
_atom_site_symmetry_multiplicity
_atom_site_calc_flag
_atom_site_refinement_flags
_atom_site_disorder_assembly
_atom_site_disorder_group
N1 N 0.7521(3) 0.18290(14) 0.85636(12) 0.0402(6) Uani 1 1 d . . .
C2 C 0.5803(4) 0.17787(17) 0.88276(15) 0.0446(8) Uani 1 1 d . A .
H21 H 0.5650 0.1199 0.9033 0.054 Uiso 1 1 calc R . .
H22 H 0.4936 0.1841 0.8439 0.054 Uiso 1 1 calc R . .
C3 C 0.5467(4) 0.24618(18) 0.93631(14) 0.0409(7) Uani 1 1 d . . .
H31 H 0.4247 0.2425 0.9483 0.049 Uiso 1 1 calc R A .
H32 H 0.6198 0.2341 0.9785 0.049 Uiso 1 1 calc R . .
N4 N 0.5831(2) 0.33627(12) 0.91198(10) 0.0218(4) Uani 1 1 d . A .
H41 H 0.680(4) 0.3416(17) 0.8940(14) 0.025(7) Uiso 1 1 d . . .
C5 C 0.4540(3) 0.36376(17) 0.85576(12) 0.0291(6) Uani 1 1 d . . .
H51 H 0.3471 0.3834 0.8764 0.035 Uiso 1 1 calc R A .
H52 H 0.4247 0.3136 0.8257 0.035 Uiso 1 1 calc R . .
C6 C 0.5233(3) 0.43584(16) 0.81316(13) 0.0292(6) Uani 1 1 d . A .
H61 H 0.4306 0.4572 0.7806 0.035 Uiso 1 1 calc R . .
H62 H 0.5603 0.4844 0.8437 0.035 Uiso 1 1 calc R . .
N7 N 0.6700(2) 0.40693(12) 0.77449(9) 0.0219(4) Uani 1 1 d . . .
C8 C 0.6108(3) 0.37678(16) 0.70562(12) 0.0275(5) Uani 1 1 d . A .
H81 H 0.5809 0.4275 0.6762 0.033 Uiso 1 1 calc R . .
H82 H 0.5054 0.3414 0.7092 0.033 Uiso 1 1 calc R . .
C9 C 0.7469(3) 0.32347(18) 0.67231(13) 0.0350(6) Uani 1 1 d . . .
H91 H 0.6950 0.2956 0.6303 0.042 Uiso 1 1 calc R A .
H92 H 0.8402 0.3622 0.6583 0.042 Uiso 1 1 calc R . .
N10 N 0.8222(2) 0.25507(15) 0.71962(12) 0.0311(5) Uani 1 1 d . A .
H101 H 0.841(3) 0.2774(18) 0.7555(15) 0.025(7) Uiso 1 1 d . . .
C11 C 0.7007(3) 0.18146(16) 0.73076(14) 0.0302(6) Uani 1 1 d . . .
H111 H 0.6955 0.1431 0.6899 0.036 Uiso 1 1 calc R A .
H112 H 0.5835 0.2045 0.7366 0.036 Uiso 1 1 calc R . .
C12 C 0.7595(4) 0.13032(18) 0.79347(16) 0.0470(8) Uani 1 1 d . A .
H121 H 0.6851 0.0786 0.7973 0.056 Uiso 1 1 calc R . .
H122 H 0.8792 0.1102 0.7886 0.056 Uiso 1 1 calc R . .
C20A C 0.8515(7) 0.1406(3) 0.9173(3) 0.0356(15) Uani 0.559(8) 1 d P A 1
H201 H 0.8148 0.1650 0.9612 0.043 Uiso 0.559(8) 1 calc PR A 1
H202 H 0.8310 0.0773 0.9174 0.043 Uiso 0.559(8) 1 calc PR A 1
C21A C 1.0401(8) 0.1597(5) 0.9085(3) 0.055(2) Uani 0.559(8) 1 d P A 1
H211 H 1.0616 0.2229 0.9085 0.066 Uiso 0.559(8) 1 calc PR A 1
H212 H 1.0780 0.1348 0.8650 0.066 Uiso 0.559(8) 1 calc PR A 1
C20B C 0.9297(7) 0.1857(3) 0.8958(3) 0.0211(16) Uani 0.441(8) 1 d P A 2
H203 H 1.0175 0.2065 0.8647 0.025 Uiso 0.441(8) 1 calc PR A 2
H204 H 0.9257 0.2269 0.9346 0.025 Uiso 0.441(8) 1 calc PR A 2
C21B C 0.9813(7) 0.0968(4) 0.9232(3) 0.0279(16) Uani 0.441(8) 1 d P A 2
H213 H 0.8869 0.0700 0.9479 0.033 Uiso 0.441(8) 1 calc PR A 2
H214 H 1.0129 0.0578 0.8855 0.033 Uiso 0.441(8) 1 calc PR A 2
N22 N 1.1348(4) 0.1160(2) 0.97140(14) 0.0597(8) Uani 1 1 d . . .
C23 C 1.2672(4) 0.0578(2) 0.97590(17) 0.0439(7) Uani 1 1 d . A .
O23 O 1.3095(3) 0.01009(17) 0.92923(13) 0.0602(7) Uani 1 1 d . . .
N24 N 1.3460(3) 0.06540(17) 1.03982(13) 0.0445(6) Uani 1 1 d . . .
H241 H 1.460(6) 0.050(3) 1.052(2) 0.076(12) Uiso 1 1 d . . .
C25 C 1.2733(4) 0.1309(2) 1.07995(17) 0.0516(8) Uani 1 1 d . A .
H251 H 1.3496 0.1822 1.0844 0.062 Uiso 1 1 calc R . .
H252 H 1.2497 0.1094 1.1264 0.062 Uiso 1 1 calc R . .
C26 C 1.1100(6) 0.1513(3) 1.03895(19) 0.0724(12) Uani 1 1 d . A .
H261 H 1.0099 0.1238 1.0596 0.087 Uiso 1 1 calc R . .
H262 H 1.0908 0.2146 1.0365 0.087 Uiso 1 1 calc R . .
C30 C 0.5845(3) 0.40013(16) 0.97021(12) 0.0264(5) Uani 1 1 d . . .
H301 H 0.4780 0.3920 0.9951 0.032 Uiso 1 1 calc R A .
H302 H 0.5810 0.4593 0.9506 0.032 Uiso 1 1 calc R . .
C31 C 0.7383(3) 0.39405(14) 1.02178(11) 0.0212(5) Uani 1 1 d . A .
O311 O 0.8272(2) 0.32770(10) 1.02681(9) 0.0290(4) Uani 1 1 d . . .
O312 O 0.7578(2) 0.46266(11) 1.05725(8) 0.0275(4) Uani 1 1 d . . .
C40 C 0.8070(3) 0.47193(15) 0.77317(12) 0.0280(5) Uani 1 1 d . A .
H401 H 0.7550 0.5299 0.7656 0.034 Uiso 1 1 calc R . .
H402 H 0.8804 0.4596 0.7343 0.034 Uiso 1 1 calc R . .
C41 C 0.9174(3) 0.47226(14) 0.83965(12) 0.0230(5) Uani 1 1 d . . .
O411 O 1.0441(2) 0.52786(11) 0.83688(10) 0.0329(4) Uani 1 1 d . A .
H41O H 1.103(5) 0.529(2) 0.874(2) 0.055(10) Uiso 1 1 d . . .
O412 O 0.8905(2) 0.42764(11) 0.88897(8) 0.0258(4) Uani 1 1 d . A .
C50 C 0.9932(3) 0.2236(2) 0.69747(18) 0.0525(9) Uani 1 1 d . . .
H501 H 0.9988 0.2320 0.6472 0.063 Uiso 1 1 calc R A .
H502 H 1.0041 0.1609 0.7071 0.063 Uiso 1 1 calc R . .
C51 C 1.1421(3) 0.27122(18) 0.73429(14) 0.0338(6) Uani 1 1 d . A .
O511 O 1.1052(2) 0.33446(16) 0.76874(13) 0.0591(7) Uani 1 1 d . . .
O512 O 1.2874(2) 0.23908(15) 0.72619(11) 0.0457(5) Uani 1 1 d . . .
O1W O 0.1706(2) 0.37433(13) 0.00473(10) 0.0384(5) Uani 1 1 d . . .
H11W H 0.0615 0.3617 0.0075 0.046 Uiso 1 1 d R . .
H12W H 0.1682 0.4241 -0.0158 0.046 Uiso 1 1 d R . .
O2W O 0.3912(3) 0.35900(17) 0.11927(11) 0.0592(7) Uani 1 1 d . . .
H21W H 0.3423 0.3242 0.1526 0.071 Uiso 1 1 d R . .
H22W H 0.3053 0.3597 0.0843 0.071 Uiso 1 1 d R . .

loop_
_atom_site_aniso_label
_atom_site_aniso_U_11
_atom_site_aniso_U_22
_atom_site_aniso_U_33
_atom_site_aniso_U_23
_atom_site_aniso_U_13
_atom_site_aniso_U_12
N1 0.0451(14) 0.0316(11) 0.0411(13) -0.0151(10) -0.0225(11) 0.0148(10)
C2 0.073(2) 0.0284(13) 0.0324(15) 0.0012(12) -0.0019(14) -0.0231(14)
C3 0.0555(18) 0.0433(15) 0.0242(13) 0.0000(12) 0.0059(12) -0.0282(13)
N4 0.0159(9) 0.0307(10) 0.0189(10) -0.0061(8) 0.0024(7) -0.0042(8)
C5 0.0139(10) 0.0478(15) 0.0251(12) -0.0135(11) -0.0029(9) 0.0008(10)
C6 0.0255(12) 0.0305(12) 0.0303(13) -0.0087(11) -0.0117(10) 0.0119(10)
N7 0.0231(10) 0.0241(9) 0.0176(9) -0.0007(8) -0.0062(7) -0.0024(7)
C8 0.0312(12) 0.0318(12) 0.0183(11) 0.0006(10) -0.0097(9) -0.0047(10)
C9 0.0323(14) 0.0512(16) 0.0219(12) -0.0110(12) 0.0042(10) -0.0154(12)
N10 0.0138(9) 0.0433(13) 0.0361(13) -0.0254(11) -0.0008(8) -0.0025(8)
C11 0.0193(11) 0.0327(13) 0.0377(14) -0.0162(11) -0.0069(10) 0.0026(9)
C12 0.0585(19) 0.0329(14) 0.0467(17) -0.0201(13) -0.0221(14) 0.0177(13)
C20A 0.036(3) 0.037(3) 0.033(3) 0.004(2) 0.000(2) 0.000(2)
C21A 0.034(4) 0.099(6) 0.031(3) -0.003(3) 0.000(2) 0.006(4)
C20B 0.017(3) 0.022(3) 0.024(3) 0.001(2) -0.002(2) 0.005(2)
C21B 0.023(3) 0.027(3) 0.033(3) -0.006(2) -0.003(2) 0.002(2)
N22 0.0452(15) 0.088(2) 0.0444(15) -0.0219(15) -0.0162(12) 0.0369(15)
C23 0.0322(14) 0.0493(16) 0.0512(18) -0.0102(15) 0.0104(13) 0.0001(13)
O23 0.0467(13) 0.0770(16) 0.0566(14) -0.0204(13) 0.0007(11) 0.0173(12)
N24 0.0368(14) 0.0564(15) 0.0390(14) -0.0002(12) -0.0089(11) 0.0129(12)
C25 0.057(2) 0.0503(18) 0.0463(18) -0.0024(15) -0.0099(15) 0.0087(15)
C26 0.080(3) 0.089(3) 0.045(2) -0.0222(19) -0.0214(18) 0.046(2)
C30 0.0150(10) 0.0406(13) 0.0235(12) -0.0135(10) -0.0006(9) 0.0025(9)
C31 0.0153(10) 0.0284(11) 0.0198(11) -0.0001(9) 0.0018(8) -0.0031(9)
O311 0.0221(8) 0.0292(9) 0.0356(10) 0.0005(7) -0.0009(7) 0.0017(7)
O312 0.0257(9) 0.0307(9) 0.0251(9) -0.0057(7) -0.0076(7) -0.0014(7)
C40 0.0335(13) 0.0254(12) 0.0239(12) 0.0037(10) -0.0096(10) -0.0066(10)
C41 0.0265(12) 0.0207(10) 0.0211(12) -0.0006(9) -0.0040(9) -0.0019(9)
O411 0.0387(10) 0.0328(9) 0.0257(9) 0.0079(8) -0.0114(8) -0.0171(8)
O412 0.0220(8) 0.0344(9) 0.0202(8) 0.0046(7) -0.0054(6) -0.0061(7)
C50 0.0137(12) 0.074(2) 0.070(2) -0.0496(18) 0.0040(13) -0.0010(13)
C51 0.0178(12) 0.0505(16) 0.0332(14) -0.0156(12) 0.0009(10) -0.0064(11)
O511 0.0248(10) 0.0714(15) 0.0794(17) -0.0501(13) -0.0132(10) 0.0033(10)
O512 0.0153(8) 0.0716(14) 0.0502(12) -0.0287(11) 0.0009(8) -0.0016(9)
O1W 0.0193(8) 0.0469(11) 0.0486(12) 0.0150(9) -0.0029(8) 0.0013(8)
O2W 0.0459(13) 0.0865(17) 0.0437(13) 0.0222(12) -0.0109(10) -0.0270(12)

loop_
_atom_type_symbol
_atom_type_description
_atom_type_scat_dispersion_real
_atom_type_scat_dispersion_imag
_atom_type_scat_source
C C 0.0033 0.0016 'International Tables Vol C Tables 4.2.6.8 and 6.1.1.4'
H H 0.0000 0.0000 'International Tables Vol C Tables 4.2.6.8 and 6.1.1.4'
N N 0.0061 0.0033 'International Tables Vol C Tables 4.2.6.8 and 6.1.1.4'
O O 0.0106 0.0060 'International Tables Vol C Tables 4.2.6.8 and 6.1.1.4'

loop_
_geom_angle_atom_site_label_1
_geom_angle_atom_site_label_2
_geom_angle_atom_site_label_3
_geom_angle
C2 N1 C12 110.0(2)
C2 N1 C20A 97.8(3)
C12 N1 C20A 111.7(3)
C2 N1 C20B 129.6(3)
C12 N1 C20B 110.7(3)
N1 C2 C3 113.7(2)
N1 C2 H21 108.8
C3 C2 H21 108.8
N1 C2 H22 108.8
C3 C2 H22 108.8
H21 C2 H22 107.7
N4 C3 C2 112.6(2)
N4 C3 H31 109.1
C2 C3 H31 109.1
N4 C3 H32 109.1
C2 C3 H32 109.1
H31 C3 H32 107.8
C3 N4 C30 111.33(19)
C3 N4 C5 111.2(2)
C30 N4 C5 109.92(18)
C3 N4 H41 113.8(18)
C30 N4 H41 106.1(18)
C5 N4 H41 104.1(18)
N4 C5 C6 111.43(19)
N4 C5 H51 109.3
C6 C5 H51 109.3
N4 C5 H52 109.3
C6 C5 H52 109.3
H51 C5 H52 108.0
N7 C6 C5 111.64(19)
N7 C6 H61 109.3
C5 C6 H61 109.3
N7 C6 H62 109.3
C5 C6 H62 109.3
H61 C6 H62 108.0
C40 N7 C8 113.11(18)
C40 N7 C6 112.70(19)
C8 N7 C6 110.58(18)
N7 C8 C9 111.9(2)
N7 C8 H81 109.2
C9 C8 H81 109.2
N7 C8 H82 109.2
C9 C8 H82 109.2
H81 C8 H82 107.9
N10 C9 C8 112.2(2)
N10 C9 H91 109.2
C8 C9 H91 109.2
N10 C9 H92 109.2
C8 C9 H92 109.2
H91 C9 H92 107.9
C9 N10 C50 111.9(2)
C9 N10 C11 113.24(19)
C50 N10 C11 111.8(2)
C9 N10 H101 106(2)
C50 N10 H101 106(2)
C11 N10 H101 107(2)
N10 C11 C12 110.5(2)
N10 C11 H111 109.6
C12 C11 H111 109.6
N10 C11 H112 109.6
C12 C11 H112 109.6
H111 C11 H112 108.1
N1 C12 C11 111.2(2)
N1 C12 H121 109.4
C11 C12 H121 109.4
N1 C12 H122 109.4
C11 C12 H122 109.4
H121 C12 H122 108.0
C21A C20A N1 106.2(4)
C21A C20A H201 110.5
N1 C20A H201 110.5
C21A C20A H202 110.5
N1 C20A H202 110.5
H201 C20A H202 108.7
C20A C21A N22 104.2(5)
C20A C21A H211 110.9
N22 C21A H211 110.9
C20A C21A H212 110.9
N22 C21A H212 110.9
H211 C21A H212 108.9
C21B C20B N1 111.2(4)
C21B C20B H203 109.4
N1 C20B H203 109.4
C21B C20B H204 109.4
N1 C20B H204 109.4
H203 C20B H204 108.0
N22 C21B C20B 103.0(4)
N22 C21B H213 111.2
C20B C21B H213 111.2
N22 C21B H214 111.2
C20B C21B H214 111.2
H213 C21B H214 109.1
C23 N22 C26 109.1(3)
C23 N22 C21B 118.5(3)
C26 N22 C21B 120.0(3)
C23 N22 C21A 131.4(3)
C26 N22 C21A 118.3(3)
O23 C23 N24 127.1(3)
O23 C23 N22 125.3(3)
N24 C23 N22 107.5(3)
C23 N24 C25 113.2(2)
C23 N24 H241 125(3)
C25 N24 H241 116(3)
N24 C25 C26 102.1(3)
N24 C25 H251 111.4
C26 C25 H251 111.4
N24 C25 H252 111.4
C26 C25 H252 111.4
H251 C25 H252 109.2
N22 C26 C25 104.8(3)
N22 C26 H261 110.8
C25 C26 H261 110.8
N22 C26 H262 110.8
C25 C26 H262 110.8
H261 C26 H262 108.9
N4 C30 C31 115.51(18)
N4 C30 H301 108.4
C31 C30 H301 108.4
N4 C30 H302 108.4
C31 C30 H302 108.4
H301 C30 H302 107.5
O311 C31 O312 126.8(2)
O311 C31 C30 121.2(2)
O312 C31 C30 111.94(19)
N7 C40 C41 111.44(19)
N7 C40 H401 109.3
C41 C40 H401 109.3
N7 C40 H402 109.3
C41 C40 H402 109.3
H401 C40 H402 108.0
O412 C41 O411 124.7(2)
O412 C41 C40 124.3(2)
O411 C41 C40 111.02(19)
C41 O411 H41O 111(2)
N10 C50 C51 111.8(2)
N10 C50 H501 109.2
C51 C50 H501 109.2
N10 C50 H502 109.2
C51 C50 H502 109.2
H501 C50 H502 107.9
O511 C51 O512 128.6(2)
O511 C51 C50 116.6(2)
O512 C51 C50 114.7(2)
H11W O1W H12W 103.4
H21W O2W H22W 102.2

loop_
_geom_bond_atom_site_label_1
_geom_bond_atom_site_label_2
_geom_bond_distance
N1 C2 1.458(4)
N1 C12 1.473(3)
N1 C20A 1.527(5)
N1 C20B 1.542(6)
C2 C3 1.516(4)
C2 H21 0.9900
C2 H22 0.9900
C3 N4 1.501(3)
C3 H31 0.9900
C3 H32 0.9900
N4 C30 1.502(3)
N4 C5 1.504(3)
N4 H41 0.85(3)
C5 C6 1.505(4)
C5 H51 0.9900
C5 H52 0.9900
C6 N7 1.470(3)
C6 H61 0.9900
C6 H62 0.9900
N7 C40 1.464(3)
N7 C8 1.469(3)
C8 C9 1.514(4)
C8 H81 0.9900
C8 H82 0.9900
C9 N10 1.499(4)
C9 H91 0.9900
C9 H92 0.9900
N10 C50 1.500(3)
N10 C11 1.501(3)
N10 H101 0.79(3)
C11 C12 1.504(4)
C11 H111 0.9900
C11 H112 0.9900
C12 H121 0.9900
C12 H122 0.9900
C20A C21A 1.514(8)
C20A H201 0.9900
C20A H202 0.9900
C21A N22 1.548(7)
C21A H211 0.9900
C21A H212 0.9900
C20B C21B 1.518(8)
C20B H203 0.9900
C20B H204 0.9900
C21B N22 1.506(6)
C21B H213 0.9900
C21B H214 0.9900
N22 C23 1.366(4)
N22 C26 1.446(4)
C23 O23 1.228(4)
C23 N24 1.361(4)
N24 C25 1.415(4)
N24 H241 0.94(4)
C25 C26 1.495(5)
C25 H251 0.9900
C25 H252 0.9900
C26 H261 0.9900
C26 H262 0.9900
C30 C31 1.520(3)
C30 H301 0.9900
C30 H302 0.9900
C31 O311 1.236(3)
C31 O312 1.269(3)
C40 C41 1.513(3)
C40 H401 0.9900
C40 H402 0.9900
C41 O412 1.209(3)
C41 O411 1.310(3)
O411 H41O 0.84(4)
C50 C51 1.517(3)
C50 H501 0.9900
C50 H502 0.9900
C51 O511 1.228(3)
C51 O512 1.251(3)
O1W H11W 0.8747
O1W H12W 0.8650
O2W H21W 0.9394
O2W H22W 0.9267
